data_4106546
loop_
_publ_author_name
'Chen Pan'
'Jiangpu Nan'
'Xueliang Dong'
'Xiao-Ming Ren'
'Wanqin Jin'

_publ_section_title
;
 A Highly Thermally Stable Ferroelectric Metal-Organic Framework and Its
 Thin Film with Substrate Surface Nature Dependent Morphology
;
_journal_name_full 'Journal of the American Chemical Society'
_journal_page_first 12330
_journal_page_last 12333
_journal_paper_doi 10.1021/ja2031568
_journal_volume 133
_journal_year 2011
_chemical_formula_sum 'C11 H11 N O5 Sr'
_chemical_formula_weight 324.83
_chemical_name_systematic
; 
 ? 
;
_space_group_IT_number 144
_symmetry_cell_setting trigonal
_symmetry_space_group_name_Hall 'P 31'
_symmetry_space_group_name_H-M 'P 31'
_atom_sites_solution_hydrogens geom
_atom_sites_solution_primary direct
_atom_sites_solution_secondary difmap
_audit_creation_method SHELXL-97
_cell_angle_alpha 90.00
_cell_angle_beta 90.00
_cell_angle_gamma 120.00
_cell_formula_units_Z 3
_cell_length_a 10.62017(15)
_cell_length_b 10.62017(15)
_cell_length_c 9.84171(14)
_cell_measurement_reflns_used 3720
_cell_measurement_temperature 293(2)
_cell_measurement_theta_max 61.9290
_cell_measurement_theta_min 4.4890
_cell_volume 961.31(2)
_computing_cell_refinement
;
 CrysAlisPro, Oxford Diffraction Ltd.,
 Version 1.171.33.46 (release 27-08-2009 CrysAlis171 .NET)
 (compiled Aug 27 2009,17:19:36)
;
_computing_data_collection
;
 CrysAlisPro, Oxford Diffraction Ltd.,
 Version 1.171.33.46 (release 27-08-2009 CrysAlis171 .NET)
 (compiled Aug 27 2009,17:19:36)
;
_computing_data_reduction
;
 CrysAlisPro, Oxford Diffraction Ltd.,
 Version 1.171.33.46 (release 27-08-2009 CrysAlis171 .NET)
 (compiled Aug 27 2009,17:19:36)
;
_computing_structure_refinement 'SHELXL-97 (Sheldrick, 1997)'
_computing_structure_solution 'SHELXS-97 (Sheldrick, 1990)'
_diffrn_ambient_temperature 293(2)
_diffrn_measured_fraction_theta_full 0.986
_diffrn_measured_fraction_theta_max 0.986
_diffrn_measurement_device_type 'Xcalibur, Sapphire3, Gemini ultra'
_diffrn_measurement_method 'phi and omega scans'
_diffrn_radiation_monochromator graphite
_diffrn_radiation_source 'fine-focus sealed tube'
_diffrn_radiation_type CuK\a
_diffrn_radiation_wavelength 1.54184
_diffrn_reflns_av_R_equivalents 0.0136
_diffrn_reflns_av_sigmaI/netI 0.0166
_diffrn_reflns_limit_h_max 12
_diffrn_reflns_limit_h_min -11
_diffrn_reflns_limit_k_max 12
_diffrn_reflns_limit_k_min -11
_diffrn_reflns_limit_l_max 11
_diffrn_reflns_limit_l_min -7
_diffrn_reflns_number 3810
_diffrn_reflns_theta_full 62.02
_diffrn_reflns_theta_max 62.02
_diffrn_reflns_theta_min 6.59
_exptl_absorpt_coefficient_mu 5.988
_exptl_absorpt_correction_T_max 1.00000
_exptl_absorpt_correction_T_min 0.68770
_exptl_absorpt_correction_type multi-scan
_exptl_absorpt_process_details
;
CrysAlisPro, Oxford Diffraction Ltd.,
Version 1.171.34.36 (release 02-08-2010 CrysAlis171 .NET)
(compiled Aug  2 2010,13:00:58)
empirical absorption correction using spherical harmonics,
 implemented in SCALE3 ABSPACK scaling algorithm.
;
_exptl_crystal_colour colorless
_exptl_crystal_density_diffrn 1.683
_exptl_crystal_description rod
_exptl_crystal_F_000 486
_exptl_crystal_size_max 0.20
_exptl_crystal_size_mid 0.10
_exptl_crystal_size_min 0.10
_refine_diff_density_max 0.578
_refine_diff_density_min -0.446
_refine_diff_density_rms 0.067
_refine_ls_abs_structure_details 'Flack H D (1983), Acta Cryst. A39, 876-881'
_refine_ls_abs_structure_Flack 0.024(19)
_refine_ls_extinction_method none
_refine_ls_goodness_of_fit_ref 1.071
_refine_ls_hydrogen_treatment constr
_refine_ls_matrix_type full
_refine_ls_number_parameters 165
_refine_ls_number_reflns 1647
_refine_ls_number_restraints 1
_refine_ls_restrained_S_all 1.070
_refine_ls_R_factor_all 0.0242
_refine_ls_R_factor_gt 0.0242
_refine_ls_shift/su_max 0.000
_refine_ls_shift/su_mean 0.000
_refine_ls_structure_factor_coef Fsqd
_refine_ls_weighting_details 'calc w=1/[\s^2^(Fo^2^)+(0.0489P)^2^+0.5317P] where P=(Fo^2^+2Fc^2^)/3'
_refine_ls_weighting_scheme calc
_refine_ls_wR_factor_gt 0.0642
_refine_ls_wR_factor_ref 0.0642
_reflns_number_gt 1646
_reflns_number_total 1647
_reflns_threshold_expression >2sigma(I)
_cod_data_source_file ja2031568_si_002_1.cif
_cod_data_source_block 293K
_cod_database_code 4106546

loop_
_symmetry_equiv_pos_as_xyz
'x, y, z'
'-y, x-y, z+1/3'
'-x+y, -x, z+2/3'

loop_
_atom_site_label
_atom_site_type_symbol
_atom_site_fract_x
_atom_site_fract_y
_atom_site_fract_z
_atom_site_U_iso_or_equiv
_atom_site_adp_type
_atom_site_occupancy
_atom_site_symmetry_multiplicity
_atom_site_calc_flag
_atom_site_refinement_flags
Sr1 Sr 0.31170(3) 0.76535(3) 0.4999 0.01990(13) Uani 1 1 d .
O1 O 0.3924(3) 0.5929(4) 0.6251(3) 0.0303(7) Uani 1 1 d .
O2 O 0.4855(3) 0.6593(4) 0.4206(3) 0.0328(7) Uani 1 1 d .
O3 O 0.9962(4) 0.5498(5) 0.8336(4) 0.0550(11) Uani 1 1 d .
O4 O 1.0865(3) 0.5935(3) 0.6265(3) 0.0296(7) Uani 1 1 d .
O5 O 0.2082(5) 0.9241(5) 0.4479(5) 0.0631(13) Uani 1 1 d .
N1 N 0.2197(9) 1.1409(7) 0.4348(7) 0.081(2) Uani 1 1 d .
C1 C 0.4896(4) 0.6187(4) 0.5382(5) 0.0237(9) Uani 1 1 d .
C2 C 0.6193(5) 0.6050(5) 0.5812(5) 0.0256(9) Uani 1 1 d .
C3 C 0.6262(5) 0.5594(7) 0.7090(5) 0.0421(12) Uani 1 1 d .
H3 H 0.5496 0.5341 0.7691 0.051 Uiso 1 1 calc R
C4 C 0.7459(6) 0.5503(7) 0.7506(6) 0.0481(14) Uani 1 1 d .
H4 H 0.7492 0.5195 0.8382 0.058 Uiso 1 1 calc R
C5 C 0.8613(5) 0.5869(5) 0.6622(5) 0.0296(9) Uani 1 1 d .
C6 C 0.9906(4) 0.5780(5) 0.7118(5) 0.0290(9) Uani 1 1 d .
C7 C 0.8539(5) 0.6330(6) 0.5331(5) 0.0400(12) Uani 1 1 d .
H7 H 0.9303 0.6582 0.4728 0.048 Uiso 1 1 calc R
C8 C 0.7343(5) 0.6422(6) 0.4920(5) 0.0359(11) Uani 1 1 d .
H8 H 0.7307 0.6733 0.4045 0.043 Uiso 1 1 calc R
C9 C 0.3920(15) 1.2278(14) 0.4664(14) 0.133(4) Uani 1 1 d .
H9A H 0.4090 1.2747 0.5533 0.199 Uiso 1 1 calc R
H9B H 0.4418 1.2995 0.3972 0.199 Uiso 1 1 calc R
H9C H 0.4277 1.1607 0.4676 0.199 Uiso 1 1 calc R
C10 C 0.185(2) 1.2467(14) 0.4165(17) 0.181(8) Uani 1 1 d .
H10A H 0.2307 1.3001 0.3352 0.271 Uiso 1 1 calc R
H10B H 0.2185 1.3115 0.4930 0.271 Uiso 1 1 calc R
H10C H 0.0815 1.2033 0.4084 0.271 Uiso 1 1 calc R
C11 C 0.1824(19) 1.0195(11) 0.4367(11) 0.143(5) Uani 1 1 d .
H11 H 0.0825 0.9733 0.4226 0.171 Uiso 1 1 calc R

loop_
_atom_site_aniso_label
_atom_site_aniso_U_11
_atom_site_aniso_U_22
_atom_site_aniso_U_33
_atom_site_aniso_U_23
_atom_site_aniso_U_13
_atom_site_aniso_U_12
Sr1 0.01833(19) 0.01813(18) 0.0223(2) 0.00056(13) 0.00076(12) 0.00839(14)
O1 0.0274(16) 0.0465(18) 0.0286(18) 0.0084(14) 0.0091(13) 0.0272(15)
O2 0.0358(17) 0.0475(18) 0.0278(19) 0.0064(14) 0.0014(13) 0.0303(16)
O3 0.047(2) 0.114(4) 0.030(2) 0.017(2) 0.0079(16) 0.060(2)
O4 0.0198(14) 0.0385(17) 0.0304(19) 0.0003(13) 0.0043(12) 0.0145(13)
O5 0.064(3) 0.045(2) 0.095(4) 0.008(2) -0.006(2) 0.039(2)
N1 0.141(6) 0.069(4) 0.071(4) 0.015(3) 0.016(4) 0.081(4)
C1 0.024(2) 0.027(2) 0.024(2) -0.0018(17) -0.0028(17) 0.0156(17)
C2 0.026(2) 0.025(2) 0.029(3) 0.0004(17) 0.0001(18) 0.0155(18)
C3 0.030(2) 0.073(3) 0.035(3) 0.017(2) 0.011(2) 0.035(2)
C4 0.042(3) 0.089(4) 0.031(3) 0.021(3) 0.011(2) 0.046(3)
C5 0.023(2) 0.037(2) 0.031(3) 0.0010(19) 0.0005(18) 0.0176(18)
C6 0.023(2) 0.038(2) 0.029(3) 0.002(2) 0.0011(18) 0.0182(19)
C7 0.031(2) 0.063(3) 0.033(3) 0.008(2) 0.009(2) 0.029(2)
C8 0.032(3) 0.055(3) 0.029(3) 0.009(2) 0.006(2) 0.028(2)
C9 0.136(10) 0.114(9) 0.127(11) 0.001(8) 0.007(8) 0.046(7)
C10 0.33(2) 0.129(10) 0.169(13) 0.066(9) 0.093(14) 0.183(14)
C11 0.314(17) 0.090(7) 0.085(7) 0.020(5) 0.019(9) 0.146(10)

loop_
_atom_type_symbol
_atom_type_description
_atom_type_scat_dispersion_real
_atom_type_scat_dispersion_imag
_atom_type_scat_source
C C 0.0181 0.0091 'International Tables Vol C Tables 4.2.6.8 and 6.1.1.4'
H H 0.0000 0.0000 'International Tables Vol C Tables 4.2.6.8 and 6.1.1.4'
N N 0.0311 0.0180 'International Tables Vol C Tables 4.2.6.8 and 6.1.1.4'
O O 0.0492 0.0322 'International Tables Vol C Tables 4.2.6.8 and 6.1.1.4'
Sr Sr -0.3528 1.8200 'International Tables Vol C Tables 4.2.6.8 and 6.1.1.4'

loop_
_geom_angle_atom_site_label_1
_geom_angle_atom_site_label_2
_geom_angle_atom_site_label_3
_geom_angle
_geom_angle_site_symmetry_1
_geom_angle_site_symmetry_3
O5 Sr1 O4 90.68(13) . 1_455
O5 Sr1 O1 93.67(14) . 3_564
O4 Sr1 O1 87.74(9) 1_455 3_564
O5 Sr1 O3 83.94(16) . 3_674
O4 Sr1 O3 147.76(11) 1_455 3_674
O1 Sr1 O3 124.25(11) 3_564 3_674
O5 Sr1 O2 93.90(14) . 2_665
O4 Sr1 O2 69.37(10) 1_455 2_665
O1 Sr1 O2 155.94(10) 3_564 2_665
O3 Sr1 O2 79.28(11) 3_674 2_665
O5 Sr1 O1 163.83(13) . .
O4 Sr1 O1 77.72(9) 1_455 .
O1 Sr1 O1 97.04(3) 3_564 .
O3 Sr1 O1 99.81(13) 3_674 .
O2 Sr1 O1 71.60(10) 2_665 .
O5 Sr1 O2 147.84(14) . .
O4 Sr1 O2 116.20(10) 1_455 .
O1 Sr1 O2 71.47(10) 3_564 .
O3 Sr1 O2 81.71(13) 3_674 .
O2 Sr1 O2 111.36(9) 2_665 .
O1 Sr1 O2 48.09(9) . .
O5 Sr1 O4 85.58(13) . 3_674
O4 Sr1 O4 162.58(11) 1_455 3_674
O1 Sr1 O4 75.55(9) 3_564 3_674
O3 Sr1 O4 48.70(10) 3_674 3_674
O2 Sr1 O4 127.81(9) 2_665 3_674
O1 Sr1 O4 108.79(9) . 3_674
O2 Sr1 O4 63.42(9) . 3_674
O5 Sr1 C6 84.51(15) . 3_674
O4 Sr1 C6 170.85(11) 1_455 3_674
O1 Sr1 C6 100.31(11) 3_564 3_674
O3 Sr1 C6 23.95(12) 3_674 3_674
O2 Sr1 C6 103.13(11) 2_665 3_674
O1 Sr1 C6 105.33(11) . 3_674
O2 Sr1 C6 70.96(11) . 3_674
O4 Sr1 C6 24.76(11) 3_674 3_674
O5 Sr1 Sr1 108.72(12) . 3_564
O4 Sr1 Sr1 126.94(7) 1_455 3_564
O1 Sr1 Sr1 43.62(7) 3_564 3_564
O3 Sr1 Sr1 84.58(9) 3_674 3_564
O2 Sr1 Sr1 150.61(7) 2_665 3_564
O1 Sr1 Sr1 87.35(7) . 3_564
O2 Sr1 Sr1 41.40(7) . 3_564
O4 Sr1 Sr1 40.12(6) 3_674 3_564
C6 Sr1 Sr1 62.14(9) 3_674 3_564
O5 Sr1 Sr1 123.44(12) . 2_665
O4 Sr1 Sr1 45.53(7) 1_455 2_665
O1 Sr1 Sr1 113.57(7) 3_564 2_665
O3 Sr1 Sr1 113.65(9) 3_674 2_665
O2 Sr1 Sr1 44.44(7) 2_665 2_665
O1 Sr1 Sr1 40.71(6) . 2_665
O2 Sr1 Sr1 88.71(7) . 2_665
O4 Sr1 Sr1 147.08(6) 3_674 2_665
C6 Sr1 Sr1 132.43(9) 3_674 2_665
Sr1 Sr1 Sr1 125.498(10) 3_564 2_665
C1 O1 Sr1 168.7(3) . 2_665
C1 O1 Sr1 92.7(2) . .
Sr1 O1 Sr1 95.67(9) 2_665 .
C1 O2 Sr1 168.4(3) . 3_564
C1 O2 Sr1 91.5(3) . .
Sr1 O2 Sr1 94.17(9) 3_564 .
C6 O3 Sr1 99.7(3) . 2_765
C6 O4 Sr1 147.2(3) . 1_655
C6 O4 Sr1 89.0(3) . 2_765
Sr1 O4 Sr1 94.36(9) 1_655 2_765
C11 O5 Sr1 167.0(9) . .
C11 N1 C10 148.2(14) . .
C11 N1 C9 107.2(11) . .
C10 N1 C9 104.5(10) . .
O2 C1 O1 122.6(4) . .
O2 C1 C2 119.0(4) . .
O1 C1 C2 118.3(4) . .
C3 C2 C8 119.2(4) . .
C3 C2 C1 120.3(4) . .
C8 C2 C1 120.5(4) . .
C2 C3 C4 120.8(4) . .
C3 C4 C5 120.5(5) . .
C7 C5 C4 118.5(4) . .
C7 C5 C6 122.5(4) . .
C4 C5 C6 118.9(4) . .
O3 C6 O4 122.6(4) . .
O3 C6 C5 118.9(4) . .
O4 C6 C5 118.5(4) . .
O3 C6 Sr1 56.3(2) . 2_765
O4 C6 Sr1 66.3(2) . 2_765
C5 C6 Sr1 175.0(3) . 2_765
C5 C7 C8 120.8(4) . .
C7 C8 C2 120.2(5) . .
N1 C11 O5 150.6(17) . .

loop_
_geom_bond_atom_site_label_1
_geom_bond_atom_site_label_2
_geom_bond_distance
_geom_bond_site_symmetry_2
Sr1 O5 2.483(4) .
Sr1 O4 2.498(3) 1_455
Sr1 O1 2.533(3) 3_564
Sr1 O3 2.551(3) 3_674
Sr1 O2 2.563(3) 2_665
Sr1 O1 2.679(3) .
Sr1 O2 2.713(3) .
Sr1 O4 2.766(3) 3_674
Sr1 C6 3.021(4) 3_674
Sr1 Sr1 3.8650(3) 3_564
Sr1 Sr1 3.8650(3) 2_665
O1 C1 1.261(5) .
O1 Sr1 2.533(3) 2_665
O2 C1 1.243(6) .
O2 Sr1 2.563(3) 3_564
O3 C6 1.244(6) .
O3 Sr1 2.551(3) 2_765
O4 C6 1.266(5) .
O4 Sr1 2.498(3) 1_655
O4 Sr1 2.766(3) 2_765
O5 C11 1.180(10) .
N1 C11 1.144(10) .
N1 C10 1.358(12) .
N1 C9 1.615(16) .
C1 C2 1.516(6) .
C2 C3 1.363(7) .
C2 C8 1.391(7) .
C3 C4 1.384(7) .
C4 C5 1.390(7) .
C5 C7 1.378(7) .
C5 C6 1.505(6) .
C6 Sr1 3.021(4) 2_765
C7 C8 1.382(7) .
